data_4302530
loop_
_publ_author_name
'Bo Li'
'Haitao Zhang'
'Lan Huynh'
'Chantal Diverchy'
'Sophie Hermans'
'Michel Devillers'
'Evgeny V. Dikarev'

_publ_section_title
;
Bismuth-Palladium Heterometallic Carboxylate as a Single-Source Precursor
for the Carbon-Supported Pd-Bi/C Catalysts
;
_journal_name_full 'Inorganic Chemistry'
_journal_page_first 6152
_journal_page_last 6158
_journal_paper_doi 10.1021/ic900505v
_journal_volume 48
_journal_year 2009
_chemical_formula_moiety
;
C20 Bi2 F30 O20 Pd2, 2(C2 H F3 O2)
;
_chemical_formula_sum 'C24 H2 Bi2 F36 O24 Pd2'
_chemical_formula_weight 1989.02
_chemical_melting_point ?
_chemical_name_systematic
; 
 deca(trifluoroacetate)-di(trifluoroacetic acid)-dipalladium(II)-dibismuth(III) 
;
_space_group_IT_number 2
_symmetry_cell_setting triclinic
_symmetry_space_group_name_Hall '-P 1'
_symmetry_space_group_name_H-M 'P -1'
_atom_sites_solution_hydrogens difmap
_atom_sites_solution_primary direct
_atom_sites_solution_secondary difmap
_audit_creation_method SHELXL-97
_cell_angle_alpha 66.2120(10)
_cell_angle_beta 74.7380(10)
_cell_angle_gamma 81.7510(10)
_cell_formula_units_Z 1
_cell_length_a 9.9277(5)
_cell_length_b 11.6374(6)
_cell_length_c 11.6834(6)
_cell_measurement_reflns_used 7351
_cell_measurement_temperature 173(2)
_cell_measurement_theta_max 28.28
_cell_measurement_theta_min 2.54
_cell_volume 1190.51(11)
_computing_cell_refinement 'SMART, SAINT'
_computing_data_collection SMART
_computing_data_reduction SAINT
_computing_molecular_graphics 'SHELXP-93 (Sheldrick, 1993)'
_computing_publication_material 'SHELXCIF-93 (Sheldrick, 1993)'
_computing_structure_refinement 'SHELXL-97 (Sheldrick, 1997)'
_computing_structure_solution 'SHELXS-97 (Sheldrick, 1990)'
_diffrn_ambient_temperature 173(2)
_diffrn_measured_fraction_theta_full 0.987
_diffrn_measured_fraction_theta_max 0.896
_diffrn_measurement_device_type 'Bruker SMART APEX CCD'
_diffrn_measurement_method '0.3 deg wide \w exposures'
_diffrn_radiation_monochromator graphite
_diffrn_radiation_source 'fine-focus sealed tube'
_diffrn_radiation_type MoK\a
_diffrn_radiation_wavelength 0.71073
_diffrn_reflns_av_R_equivalents 0.0170
_diffrn_reflns_av_sigmaI/netI 0.0304
_diffrn_reflns_limit_h_max 12
_diffrn_reflns_limit_h_min -13
_diffrn_reflns_limit_k_max 15
_diffrn_reflns_limit_k_min -15
_diffrn_reflns_limit_l_max 14
_diffrn_reflns_limit_l_min -14
_diffrn_reflns_number 10228
_diffrn_reflns_theta_full 25.00
_diffrn_reflns_theta_max 28.28
_diffrn_reflns_theta_min 1.91
_diffrn_standards_decay_% 0
_diffrn_standards_interval_count na
_diffrn_standards_interval_time na
_diffrn_standards_number 'none (area detector data)'
_exptl_absorpt_coefficient_mu 8.335
_exptl_absorpt_correction_T_max 0.4895
_exptl_absorpt_correction_T_min 0.3678
_exptl_absorpt_correction_type multi-scan
_exptl_absorpt_process_details
;
SADABS (Bruker-AXS 2003)
;
_exptl_crystal_colour yellow-brown
_exptl_crystal_density_diffrn 2.774
_exptl_crystal_density_meas ?
_exptl_crystal_density_method .
_exptl_crystal_description block
_exptl_crystal_F_000 920
_exptl_crystal_size_max 0.15
_exptl_crystal_size_mid 0.13
_exptl_crystal_size_min 0.10
_refine_diff_density_max 1.795
_refine_diff_density_min -0.783
_refine_diff_density_rms 0.145
_refine_ls_extinction_coef noref
_refine_ls_extinction_method none
_refine_ls_goodness_of_fit_ref 1.055
_refine_ls_hydrogen_treatment refall
_refine_ls_matrix_type full
_refine_ls_number_parameters 419
_refine_ls_number_reflns 5292
_refine_ls_number_restraints 36
_refine_ls_restrained_S_all 1.072
_refine_ls_R_factor_all 0.0380
_refine_ls_R_factor_gt 0.0310
_refine_ls_shift/su_max 0.001
_refine_ls_shift/su_mean 0.000
_refine_ls_structure_factor_coef Fsqd
_refine_ls_weighting_details 'calc w=1/[\s^2^(Fo^2^)+(0.0449P)^2^+1.1378P] where P=(Fo^2^+2Fc^2^)/3'
_refine_ls_weighting_scheme calc
_refine_ls_wR_factor_gt 0.0731
_refine_ls_wR_factor_ref 0.0760
_reflns_number_gt 4683
_reflns_number_total 5292
_reflns_threshold_expression >2sigma(I)
_cod_data_source_file ic900505v_si_001_2.cif
_cod_data_source_block Bi2Pd2(O2CCF3)10(HO2CCF3)2_(1)
_cod_depositor_comments
;
The following automatic conversions were performed:

'_chemical_melting_point' value 'not measured' was changed to '?' -
the value is undefined or not given.

Automatic conversion script
Id: cif_fix_values 1646 2011-03-28 12:23:43Z adriana 
;
_cod_database_code 4302530

loop_
_symmetry_equiv_pos_as_xyz
'x, y, z'
'-x, -y, -z'

loop_
_atom_site_label
_atom_site_type_symbol
_atom_site_fract_x
_atom_site_fract_y
_atom_site_fract_z
_atom_site_U_iso_or_equiv
_atom_site_adp_type
_atom_site_occupancy
_atom_site_symmetry_multiplicity
_atom_site_calc_flag
_atom_site_refinement_flags
_atom_site_disorder_assembly
_atom_site_disorder_group
Bi1 Bi 0.88814(2) 0.823132(17) 0.635649(17) 0.02687(7) Uani 1 1 d . . .
Pd1 Pd 0.91971(5) 0.59643(4) 0.88331(4) 0.03489(11) Uani 1 1 d . . .
O1 O 0.7532(4) 0.5271(4) 0.8729(4) 0.0430(10) Uani 1 1 d . . .
O2 O 0.8005(5) 0.6687(4) 1.0061(4) 0.0424(10) Uani 1 1 d . . .
O3 O 1.0858(4) 0.6565(4) 0.9035(4) 0.0432(10) Uani 1 1 d . . .
O4 O 1.0410(5) 0.5096(4) 0.7758(4) 0.0444(10) Uani 1 1 d . . .
O5 O 0.7288(4) 0.6755(3) 0.6819(3) 0.0364(9) Uani 1 1 d . . .
O6 O 0.7148(4) 0.8249(4) 0.8528(3) 0.0410(9) Uani 1 1 d . . .
O7 O 1.0931(5) 0.8324(4) 0.7268(4) 0.0522(12) Uani 1 1 d . . .
O8 O 1.0429(4) 0.6708(4) 0.5867(4) 0.0413(9) Uani 1 1 d . . .
O9 O 1.0615(4) 0.9358(3) 0.4130(4) 0.0350(8) Uani 1 1 d . . .
O10 O 0.8745(4) 0.8393(3) 0.4366(3) 0.0322(8) Uani 1 1 d . A .
O11 O 0.6841(4) 0.9733(4) 0.5831(4) 0.0386(9) Uani 1 1 d . B .
O12 O 0.5782(5) 1.0335(5) 0.7449(4) 0.0523(12) Uani 1 1 d . B .
H12 H 0.612(12) 0.959(11) 0.792(11) 0.13(4) Uiso 1 1 d . . .
C1 C 0.6998(6) 0.5771(5) 0.7768(5) 0.0346(12) Uani 1 1 d . . .
C2 C 0.5851(7) 0.4976(5) 0.7804(6) 0.0401(13) Uani 1 1 d . . .
F1 F 0.6449(5) 0.3916(4) 0.7701(5) 0.0697(12) Uani 1 1 d . . .
F2 F 0.4940(4) 0.4648(5) 0.8922(4) 0.0657(12) Uani 1 1 d . . .
F3 F 0.5220(5) 0.5552(4) 0.6887(5) 0.0767(14) Uani 1 1 d . . .
C3 C 0.7237(6) 0.7636(5) 0.9653(5) 0.0362(12) Uani 1 1 d . . .
C4 C 0.6336(7) 0.8121(6) 1.0686(5) 0.0411(14) Uani 1 1 d . . .
F4 F 0.6914(5) 0.9085(5) 1.0638(5) 0.0826(16) Uani 1 1 d . . .
F5 F 0.6181(5) 0.7249(4) 1.1844(3) 0.0648(12) Uani 1 1 d . . .
F6 F 0.5087(4) 0.8486(4) 1.0453(4) 0.0628(11) Uani 1 1 d . . .
C5 C 1.1325(6) 0.7625(5) 0.8223(5) 0.0341(12) Uani 1 1 d . . .
C6 C 1.2541(7) 0.8010(6) 0.8587(6) 0.0439(14) Uani 1 1 d . . .
F7 F 1.2124(5) 0.8057(6) 0.9726(4) 0.0818(15) Uani 1 1 d . . .
F8 F 1.3609(4) 0.7216(4) 0.8593(5) 0.0710(13) Uani 1 1 d . . .
F9 F 1.2962(5) 0.9126(4) 0.7752(4) 0.0655(12) Uani 1 1 d . . .
C7 C 1.0758(6) 0.5628(5) 0.6566(6) 0.0349(12) Uani 1 1 d . . .
C8 C 1.1739(7) 0.4828(6) 0.5880(7) 0.0452(14) Uani 1 1 d . . .
F10 F 1.1573(6) 0.5158(5) 0.4707(5) 0.0900(18) Uani 1 1 d . . .
F11 F 1.1499(6) 0.3637(4) 0.6487(5) 0.0900(17) Uani 1 1 d . . .
F12 F 1.3038(4) 0.4972(5) 0.5816(6) 0.0845(16) Uani 1 1 d . . .
C9 C 0.9838(6) 0.8931(5) 0.3721(5) 0.0329(11) Uani 1 1 d . . .
C10 C 1.0317(7) 0.8996(6) 0.2321(6) 0.0479(16) Uani 1 1 d D A 1
F13 F 1.0957(14) 1.0059(10) 0.1535(9) 0.042(2) Uiso 0.40 1 d PD A 1
F14 F 1.1183(15) 0.7989(12) 0.2355(13) 0.043(3) Uiso 0.40 1 d PD A 1
F15 F 0.9175(11) 0.8905(13) 0.1917(11) 0.037(3) Uiso 0.40 1 d PD A 1
F13X F 1.1429(14) 0.9731(13) 0.1717(13) 0.054(4) Uiso 0.30 1 d PD A 2
F14X F 1.0866(19) 0.7798(12) 0.244(2) 0.065(7) Uiso 0.30 1 d PD A 2
F15X F 0.9391(15) 0.9236(15) 0.1699(15) 0.047(4) Uiso 0.30 1 d PD A 2
F13Y F 1.0435(16) 1.0271(10) 0.1454(12) 0.045(4) Uiso 0.30 1 d PD A 3
F14Y F 1.1589(13) 0.8465(16) 0.2116(15) 0.063(4) Uiso 0.30 1 d PD A 3
F15Y F 0.9527(16) 0.8586(15) 0.1866(15) 0.055(4) Uiso 0.30 1 d PD A 3
C11 C 0.6120(6) 1.0441(6) 0.6281(6) 0.0373(12) Uani 1 1 d . . .
C12 C 0.5502(7) 1.1675(6) 0.5396(6) 0.0475(15) Uani 1 1 d D B 1
F16 F 0.6244(12) 1.2594(9) 0.5189(12) 0.052(3) Uiso 0.40 1 d PD B 1
F17 F 0.4193(9) 1.1896(11) 0.5941(9) 0.040(3) Uiso 0.40 1 d PD B 1
F18 F 0.5517(12) 1.1580(9) 0.4283(8) 0.0323(18) Uiso 0.40 1 d PD B 1
F16X F 0.6600(13) 1.2383(14) 0.4487(14) 0.064(4) Uiso 0.30 1 d PD B 2
F17X F 0.479(2) 1.2451(19) 0.5867(19) 0.101(6) Uiso 0.30 1 d PD B 2
F18X F 0.492(2) 1.1425(17) 0.4630(19) 0.084(6) Uiso 0.30 1 d PD B 2
F16Y F 0.5797(16) 1.2628(11) 0.5681(14) 0.044(3) Uiso 0.30 1 d PD B 3
F17Y F 0.4104(11) 1.1638(14) 0.5745(14) 0.049(4) Uiso 0.30 1 d PD B 3
F18Y F 0.6018(18) 1.1938(16) 0.4200(11) 0.061(4) Uiso 0.30 1 d PD B 3

loop_
_atom_site_aniso_label
_atom_site_aniso_U_11
_atom_site_aniso_U_22
_atom_site_aniso_U_33
_atom_site_aniso_U_23
_atom_site_aniso_U_13
_atom_site_aniso_U_12
Bi1 0.03269(11) 0.02187(10) 0.02338(10) -0.00541(7) -0.00641(7) -0.00270(7)
Pd1 0.0409(2) 0.0270(2) 0.0288(2) -0.00051(16) -0.01073(17) -0.00271(17)
O1 0.049(2) 0.032(2) 0.038(2) 0.0006(17) -0.0129(19) -0.0090(18)
O2 0.051(2) 0.039(2) 0.030(2) -0.0072(17) -0.0094(18) -0.0016(19)
O3 0.046(2) 0.038(2) 0.039(2) -0.0028(18) -0.0172(18) -0.0063(19)
O4 0.050(2) 0.031(2) 0.041(2) -0.0065(18) -0.0070(19) 0.0053(18)
O5 0.044(2) 0.031(2) 0.0312(19) -0.0062(16) -0.0081(17) -0.0096(17)
O6 0.053(2) 0.039(2) 0.0232(18) -0.0071(16) -0.0075(17) 0.0053(19)
O7 0.057(3) 0.042(2) 0.051(3) 0.005(2) -0.031(2) -0.015(2)
O8 0.052(2) 0.028(2) 0.036(2) -0.0076(16) -0.0073(18) 0.0051(18)
O9 0.043(2) 0.0283(19) 0.036(2) -0.0146(16) -0.0079(17) -0.0053(16)
O10 0.039(2) 0.0287(19) 0.0289(18) -0.0107(15) -0.0069(16) -0.0054(16)
O11 0.043(2) 0.041(2) 0.037(2) -0.0198(18) -0.0149(17) 0.0098(18)
O12 0.061(3) 0.053(3) 0.036(2) -0.017(2) -0.011(2) 0.018(2)
C1 0.038(3) 0.024(3) 0.035(3) -0.008(2) -0.003(2) -0.004(2)
C2 0.046(3) 0.029(3) 0.038(3) -0.007(2) -0.003(3) -0.010(2)
F1 0.063(3) 0.048(2) 0.103(4) -0.041(2) -0.001(2) -0.015(2)
F2 0.055(2) 0.087(3) 0.057(2) -0.034(2) 0.0128(19) -0.035(2)
F3 0.075(3) 0.066(3) 0.084(3) 0.001(2) -0.043(3) -0.033(2)
C3 0.042(3) 0.037(3) 0.026(3) -0.008(2) -0.003(2) -0.011(2)
C4 0.049(3) 0.048(3) 0.024(3) -0.011(2) -0.001(2) -0.015(3)
F4 0.090(3) 0.094(4) 0.077(3) -0.063(3) 0.031(3) -0.049(3)
F5 0.076(3) 0.079(3) 0.0273(18) -0.0144(19) -0.0004(18) -0.003(2)
F6 0.053(2) 0.082(3) 0.050(2) -0.030(2) -0.0064(19) 0.009(2)
C5 0.035(3) 0.033(3) 0.033(3) -0.013(2) -0.006(2) -0.001(2)
C6 0.046(3) 0.049(4) 0.039(3) -0.016(3) -0.013(3) -0.004(3)
F7 0.079(3) 0.137(5) 0.053(3) -0.053(3) -0.010(2) -0.032(3)
F8 0.052(2) 0.070(3) 0.098(4) -0.031(3) -0.036(2) 0.006(2)
F9 0.072(3) 0.056(3) 0.072(3) -0.015(2) -0.027(2) -0.021(2)
C7 0.033(3) 0.028(3) 0.045(3) -0.013(2) -0.009(2) -0.004(2)
C8 0.046(3) 0.034(3) 0.056(4) -0.019(3) -0.010(3) 0.001(3)
F10 0.107(4) 0.107(4) 0.067(3) -0.058(3) -0.027(3) 0.054(3)
F11 0.110(4) 0.038(2) 0.111(4) -0.041(3) 0.015(3) -0.009(2)
F12 0.040(2) 0.083(3) 0.152(5) -0.074(4) -0.014(3) 0.005(2)
C9 0.046(3) 0.022(2) 0.031(3) -0.010(2) -0.010(2) 0.002(2)
C10 0.061(4) 0.047(4) 0.039(3) -0.022(3) 0.001(3) -0.018(3)
C11 0.035(3) 0.041(3) 0.037(3) -0.013(2) -0.012(2) 0.000(2)
C12 0.054(4) 0.042(4) 0.045(4) -0.017(3) -0.014(3) 0.009(3)

loop_
_atom_type_symbol
_atom_type_description
_atom_type_scat_dispersion_real
_atom_type_scat_dispersion_imag
_atom_type_scat_source
C C 0.0033 0.0016 'International Tables Vol C Tables 4.2.6.8 and 6.1.1.4'
O O 0.0106 0.0060 'International Tables Vol C Tables 4.2.6.8 and 6.1.1.4'
F F 0.0171 0.0103 'International Tables Vol C Tables 4.2.6.8 and 6.1.1.4'
Pd Pd -0.9988 1.0072 'International Tables Vol C Tables 4.2.6.8 and 6.1.1.4'
Bi Bi -4.1077 10.2566 'International Tables Vol C Tables 4.2.6.8 and 6.1.1.4'
H H 0.0000 0.0000 'International Tables Vol C Tables 4.2.6.8 and 6.1.1.4'

loop_
_geom_angle_atom_site_label_1
_geom_angle_atom_site_label_2
_geom_angle_atom_site_label_3
_geom_angle
_geom_angle_site_symmetry_1
_geom_angle_site_symmetry_3
_geom_angle_publ_flag
O10 Bi1 O5 76.62(13) . . ?
O10 Bi1 O8 72.98(14) . . ?
O5 Bi1 O8 81.48(15) . . ?
O10 Bi1 O11 74.70(13) . . ?
O5 Bi1 O11 82.59(14) . . ?
O8 Bi1 O11 146.45(14) . . ?
O10 Bi1 O7 132.56(15) . . ?
O5 Bi1 O7 135.49(13) . . ?
O8 Bi1 O7 78.66(16) . . ?
O11 Bi1 O7 131.66(15) . . ?
O10 Bi1 O9 52.47(12) . . ?
O5 Bi1 O9 127.18(12) . . ?
O8 Bi1 O9 71.93(13) . . ?
O11 Bi1 O9 95.16(13) . . ?
O7 Bi1 O9 83.03(13) . . ?
O10 Bi1 O6 138.27(13) . . ?
O5 Bi1 O6 76.66(14) . . ?
O8 Bi1 O6 132.86(13) . . ?
O11 Bi1 O6 70.55(12) . . ?
O7 Bi1 O6 88.52(15) . . ?
O9 Bi1 O6 151.52(12) . . ?
O10 Bi1 O9 101.24(12) . 2_776 ?
O5 Bi1 O9 148.63(13) . 2_776 ?
O8 Bi1 O9 128.44(13) . 2_776 ?
O11 Bi1 O9 66.96(13) . 2_776 ?
O7 Bi1 O9 68.54(13) . 2_776 ?
O9 Bi1 O9 65.70(13) . 2_776 ?
O6 Bi1 O9 85.89(12) . 2_776 ?
O10 Bi1 C9 26.02(15) . . ?
O5 Bi1 C9 101.32(15) . . ?
O8 Bi1 C9 68.74(14) . . ?
O11 Bi1 C9 85.82(14) . . ?
O7 Bi1 C9 107.75(16) . . ?
O9 Bi1 C9 26.54(14) . . ?
O6 Bi1 C9 156.36(14) . . ?
O9 Bi1 C9 84.42(13) 2_776 . ?
O10 Bi1 Pd1 132.80(9) . . ?
O5 Bi1 Pd1 70.45(9) . . ?
O8 Bi1 Pd1 69.55(10) . . ?
O11 Bi1 Pd1 130.96(9) . . ?
O7 Bi1 Pd1 65.36(9) . . ?
O9 Bi1 Pd1 133.81(8) . . ?
O6 Bi1 Pd1 63.91(8) . . ?
O9 Bi1 Pd1 124.38(8) 2_776 . ?
C9 Bi1 Pd1 138.24(11) . . ?
O4 Pd1 O3 90.80(19) . . ?
O4 Pd1 O2 174.40(16) . . ?
O3 Pd1 O2 88.73(18) . . ?
O4 Pd1 O1 89.38(19) . . ?
O3 Pd1 O1 176.53(16) . . ?
O2 Pd1 O1 90.75(18) . . ?
O4 Pd1 Bi1 88.86(11) . . ?
O3 Pd1 Bi1 95.65(11) . . ?
O2 Pd1 Bi1 96.74(11) . . ?
O1 Pd1 Bi1 87.82(11) . . ?
C1 O1 Pd1 121.6(4) . . ?
C3 O2 Pd1 119.1(4) . . ?
C5 O3 Pd1 118.6(4) . . ?
C7 O4 Pd1 121.6(4) . . ?
C1 O5 Bi1 130.0(4) . . ?
C3 O6 Bi1 129.2(4) . . ?
C5 O7 Bi1 131.8(4) . . ?
C7 O8 Bi1 130.8(4) . . ?
C9 O9 Bi1 82.7(3) . . ?
C9 O9 Bi1 130.8(3) . 2_776 ?
Bi1 O9 Bi1 114.30(13) . 2_776 ?
C9 O10 Bi1 99.3(3) . . ?
C11 O11 Bi1 135.3(4) . . ?
O5 C1 O1 129.5(5) . . ?
O5 C1 C2 117.7(5) . . ?
O1 C1 C2 112.7(5) . . ?
F3 C2 F2 110.2(6) . . ?
F3 C2 F1 108.8(6) . . ?
F2 C2 F1 106.4(5) . . ?
F3 C2 C1 112.1(5) . . ?
F2 C2 C1 110.8(5) . . ?
F1 C2 C1 108.4(5) . . ?
O6 C3 O2 127.6(6) . . ?
O6 C3 C4 117.1(5) . . ?
O2 C3 C4 115.2(5) . . ?
F4 C4 F5 109.5(5) . . ?
F4 C4 F6 108.3(6) . . ?
F5 C4 F6 107.8(5) . . ?
F4 C4 C3 109.7(5) . . ?
F5 C4 C3 112.1(5) . . ?
F6 C4 C3 109.4(5) . . ?
O7 C5 O3 128.5(6) . . ?
O7 C5 C6 119.5(5) . . ?
O3 C5 C6 112.0(5) . . ?
F8 C6 F7 108.6(6) . . ?
F8 C6 F9 107.8(6) . . ?
F7 C6 F9 108.5(6) . . ?
F8 C6 C5 111.4(5) . . ?
F7 C6 C5 110.2(5) . . ?
F9 C6 C5 110.2(5) . . ?
O8 C7 O4 128.7(5) . . ?
O8 C7 C8 116.4(5) . . ?
O4 C7 C8 114.9(5) . . ?
F11 C8 F12 107.8(6) . . ?
F11 C8 F10 107.5(6) . . ?
F12 C8 F10 108.6(6) . . ?
F11 C8 C7 111.6(5) . . ?
F12 C8 C7 110.2(5) . . ?
F10 C8 C7 111.1(5) . . ?
O10 C9 O9 125.2(5) . . ?
O10 C9 C10 116.4(5) . . ?
O9 C9 C10 118.3(5) . . ?
O10 C9 Bi1 54.7(3) . . ?
O9 C9 Bi1 70.8(3) . . ?
C10 C9 Bi1 166.5(4) . . ?
F13 C10 F14 111.0(10) . . ?
F13 C10 F15 110.2(9) . . ?
F14 C10 F15 108.7(10) . . ?
F13 C10 C9 111.4(6) . . ?
F14 C10 C9 106.5(7) . . ?
F15 C10 C9 109.0(7) . . ?
O11 C11 O12 128.4(6) . . ?
O11 C11 C12 120.0(5) . . ?
O12 C11 C12 111.6(5) . . ?
F16 C12 F17 108.8(9) . . ?
F16 C12 F18 110.4(9) . . ?
F17 C12 F18 108.7(9) . . ?
F16 C12 C11 108.8(7) . . ?
F17 C12 C11 110.9(7) . . ?
F18 C12 C11 109.3(6) . . ?

loop_
_geom_bond_atom_site_label_1
_geom_bond_atom_site_label_2
_geom_bond_distance
_geom_bond_site_symmetry_2
_geom_bond_publ_flag
Bi1 O10 2.296(3) . ?
Bi1 O5 2.309(4) . ?
Bi1 O8 2.324(4) . ?
Bi1 O11 2.511(4) . ?
Bi1 O7 2.565(4) . ?
Bi1 O9 2.643(4) . ?
Bi1 O6 2.671(4) . ?
Bi1 O9 2.722(4) 2_776 ?
Bi1 C9 2.776(5) . ?
Bi1 Pd1 3.0843(4) . ?
Pd1 O4 1.981(4) . ?
Pd1 O3 1.983(4) . ?
Pd1 O2 1.990(4) . ?
Pd1 O1 1.991(4) . ?
O1 C1 1.256(7) . ?
O2 C3 1.247(7) . ?
O3 C5 1.275(7) . ?
O4 C7 1.247(7) . ?
O5 C1 1.235(6) . ?
O6 C3 1.237(6) . ?
O7 C5 1.211(7) . ?
O8 C7 1.245(7) . ?
O9 C9 1.251(7) . ?
O9 Bi1 2.722(4) 2_776 ?
O10 C9 1.234(7) . ?
O11 C11 1.204(7) . ?
O12 C11 1.275(7) . ?
C1 C2 1.550(8) . ?
C2 F3 1.282(7) . ?
C2 F2 1.320(7) . ?
C2 F1 1.327(7) . ?
C3 C4 1.553(8) . ?
C4 F4 1.307(7) . ?
C4 F5 1.308(7) . ?
C4 F6 1.314(8) . ?
C5 C6 1.555(8) . ?
C6 F8 1.302(8) . ?
C6 F7 1.306(7) . ?
C6 F9 1.317(7) . ?
C7 C8 1.545(8) . ?
C8 F11 1.302(7) . ?
C8 F12 1.303(8) . ?
C8 F10 1.315(8) . ?
C9 C10 1.552(8) . ?
C10 F13 1.334(10) . ?
C10 F14 1.344(11) . ?
C10 F15 1.370(11) . ?
C11 C12 1.546(8) . ?
C12 F16 1.292(10) . ?
C12 F17 1.326(10) . ?
C12 F18 1.345(9) . ?
